data_1513971
loop_
_publ_author_name
'David, W. I. F.'
'Thackeray, M. M.'
'Bruce, P. G.'
'Goodenough, J. B.'

_publ_section_title
;
 Lithium insertion into beta-MnO2 and the rutile spinel transformation
;
_journal_coden_ASTM MRBUAC
_journal_name_full 'Materials Research Bulletin'
_journal_page_first 99
_journal_page_last 106
_journal_paper_doi 10.1016/0025-5408(84)90015-1
_journal_volume 19
_journal_year 1984
_chemical_formula_structural 'Li1.5 Mn.97 O2'
_chemical_formula_sum 'Li1.5 Mn0.97 O2'
_chemical_name_systematic
;
Lithium Manganese Oxide (1.5/.97/2)
;
_space_group_IT_number 141
_symmetry_Int_Tables_number 141
_symmetry_space_group_name_Hall '-I 4bd 2'
_symmetry_space_group_name_H-M 'I 41/a m d :2'
_audit_creation_date 1988/02/22
_cell_angle_alpha 90.
_cell_angle_beta 90.
_cell_angle_gamma 90.
_cell_formula_units_Z 8
_cell_length_a 5.672
_cell_length_b 5.672
_cell_length_c 9.182
_cell_volume 295.399
_refine_ls_R_factor_all 0.16
_cod_data_source_file 'data_LiMnO2melanie062047.cif'
_cod_data_source_block /var/www/cod/tmp/uploads/1395756286.01-D290F29E9218B844.cif
_cod_original_cell_volume 295.4
_cod_original_sg_symbol_H-M 'I 41/a m d Z'
_cod_database_code 1513971

loop_
_symmetry_equiv_pos_site_id
_symmetry_equiv_pos_as_xyz
1 'y+1/4, x+3/4, -z+1/4'
2 'y+1/4, -x+3/4, -z+1/4'
3 'x, y+1/2, -z'
4 'x, -y, -z'
5 '-y+3/4, x+3/4, -z+1/4'
6 '-y+3/4, -x+3/4, -z+1/4'
7 '-x, y+1/2, -z'
8 '-x, -y, -z'
9 '-y+3/4, -x+1/4, z+3/4'
10 '-y+3/4, x+1/4, z+3/4'
11 '-x, -y+1/2, z'
12 '-x, y, z'
13 'y+1/4, -x+1/4, z+3/4'
14 'y+1/4, x+1/4, z+3/4'
15 'x, -y+1/2, z'
16 'x, y, z'
17 'y+3/4, x+1/4, -z+3/4'
18 'y+3/4, -x+1/4, -z+3/4'
19 'x+1/2, y, -z+1/2'
20 'x+1/2, -y+1/2, -z+1/2'
21 '-y+1/4, x+1/4, -z+3/4'
22 '-y+1/4, -x+1/4, -z+3/4'
23 '-x+1/2, y, -z+1/2'
24 '-x+1/2, -y+1/2, -z+1/2'
25 '-y+1/4, -x+3/4, z+1/4'
26 '-y+1/4, x+3/4, z+1/4'
27 '-x+1/2, -y, z+1/2'
28 '-x+1/2, y+1/2, z+1/2'
29 'y+3/4, -x+3/4, z+1/4'
30 'y+3/4, x+3/4, z+1/4'
31 'x+1/2, -y, z+1/2'
32 'x+1/2, y+1/2, z+1/2'

loop_
_atom_site_label
_atom_site_type_symbol
_atom_site_symmetry_multiplicity
_atom_site_Wyckoff_symbol
_atom_site_fract_x
_atom_site_fract_y
_atom_site_fract_z
_atom_site_occupancy
_atom_site_attached_hydrogens
_atom_site_B_iso_or_equiv
Li1 Li1+ 4 a 0 0.75 0.125 1. 0 1.
Li2 Li1+ 8 c 0 0 0 1. 0 1.
Mn1 Mn2.5+ 8 d 0 0 0.5 0.97(6) 0 0.4(5)
O1 O2- 16 h 0 0.505(3) 0.277(7) 1. 0 4.(3)

loop_
_atom_type_symbol
_atom_type_oxidation_number
Li1+ 1
Mn2.5+ 2.5
O2- -2
